data_4335042
loop_
_publ_author_name
'Shivaiah Vaddypally'
'Chongsong Xu'
'Senzhi Zhao'
'Yanfeng Fan'
'Christian E. Schafmeister'
'Michael J. Zdilla'

_publ_section_title
;
 Architectural Spiroligomers Designed for Binuclear Metal Complex
 Templating
;
_journal_name_full 'Inorganic Chemistry'
_journal_page_first 6457
_journal_page_last 6463
_journal_paper_doi 10.1021/ic4003498
_journal_volume 52
_journal_year 2013
_chemical_absolute_configuration syn
_chemical_formula_moiety '[C116 H88 Mn2 N24 O12 4+], [Cl O4 -1]2, [C2 H3 O2 -1]2'
_chemical_formula_sum 'C120 H94 Cl2 Mn2 N24 O24'
_chemical_formula_weight 2436.97
_chemical_name_systematic
; 
 ? 
;
_space_group_IT_number 20
_symmetry_cell_setting orthorhombic
_symmetry_space_group_name_Hall 'C 2c 2'
_symmetry_space_group_name_H-M 'C 2 2 21'
_atom_sites_solution_hydrogens geom
_atom_sites_solution_primary direct
_atom_sites_solution_secondary difmap
_audit_creation_method SHELXL-97
_cell_angle_alpha 90.00
_cell_angle_beta 90.00
_cell_angle_gamma 90.00
_cell_formula_units_Z 4
_cell_length_a 39.647(5)
_cell_length_b 15.4126(19)
_cell_length_c 27.329(3)
_cell_measurement_reflns_used 9934
_cell_measurement_temperature 100(2)
_cell_measurement_theta_max 20.722
_cell_measurement_theta_min 2.156
_cell_volume 16700(3)
_computing_cell_refinement 'SAINT (Bruker AXS)'
_computing_data_collection 'COSMO (Bruker AXS)'
_computing_data_reduction 'SADABS (Bruker AXS)'
_computing_molecular_graphics 'SHELXL-97, XP (Sheldrick, 2008)'
_computing_publication_material 'APEX2 (Bruker AXS)'
_computing_structure_refinement 'SHELXL-97 (Sheldrick, 2008)'
_computing_structure_solution 'SHELXS-97 (Sheldrick, 2008)'
_diffrn_ambient_temperature 100(2)
_diffrn_detector_area_resol_mean 8.333
_diffrn_measured_fraction_theta_full 1.000
_diffrn_measured_fraction_theta_max 1.000
_diffrn_measurement_device_type 'Bruker APEX II DUO'
_diffrn_measurement_method 'phi and omega scans'
_diffrn_radiation_monochromator graphite
_diffrn_radiation_source 'fine-focus sealed tube'
_diffrn_radiation_type MoK\a
_diffrn_radiation_wavelength 0.71073
_diffrn_reflns_av_R_equivalents 0.1028
_diffrn_reflns_av_sigmaI/netI 0.0636
_diffrn_reflns_limit_h_max 39
_diffrn_reflns_limit_h_min -39
_diffrn_reflns_limit_k_max 15
_diffrn_reflns_limit_k_min -15
_diffrn_reflns_limit_l_max 26
_diffrn_reflns_limit_l_min -27
_diffrn_reflns_number 68100
_diffrn_reflns_theta_full 20.82
_diffrn_reflns_theta_max 20.82
_diffrn_reflns_theta_min 1.27
_exptl_absorpt_coefficient_mu 0.242
_exptl_absorpt_correction_T_max 0.9809
_exptl_absorpt_correction_T_min 0.9332
_exptl_absorpt_correction_type multi-scan
_exptl_crystal_colour colorless
_exptl_crystal_density_diffrn 0.969
_exptl_crystal_description prism
_exptl_crystal_F_000 5032
_exptl_crystal_size_max 0.29
_exptl_crystal_size_mid 0.16
_exptl_crystal_size_min 0.08
_platon_squeeze_details
;
A significant solvent disorder necessitated solvent flattening
using SQUEEZE. The disordered atoms may comprise acetonitrile solvent,
acetic acid, acetate, or perchlorate ions. In the ordered component, 
one Acetate and one perchlorate ion were found and refined. However,
Ther protonation state of the Acetic acid was not determined, and thus
additional anionic acetate and/or perchlorate may have been SQUEEZed.
PLATON reports that due to low resolution, the electron count may not
be reliable.
;
_refine_diff_density_max 0.243
_refine_diff_density_min -0.267
_refine_diff_density_rms 0.048
_refine_ls_abs_structure_details 'Flack H D (1983), Acta Cryst. A39, 876-881'
_refine_ls_abs_structure_Flack 0.42(5)
_refine_ls_extinction_method none
_refine_ls_goodness_of_fit_ref 1.069
_refine_ls_hydrogen_treatment constr
_refine_ls_matrix_type full
_refine_ls_number_parameters 681
_refine_ls_number_reflns 8776
_refine_ls_number_restraints 335
_refine_ls_restrained_S_all 1.092
_refine_ls_R_factor_all 0.0868
_refine_ls_R_factor_gt 0.0642
_refine_ls_shift/su_max 0.000
_refine_ls_shift/su_mean 0.000
_refine_ls_structure_factor_coef Fsqd
_refine_ls_weighting_details 'calc w=1/[\s^2^(Fo^2^)+(0.0941P)^2^+0.0000P] where P=(Fo^2^+2Fc^2^)/3'
_refine_ls_weighting_scheme calc
_refine_ls_wR_factor_gt 0.1634
_refine_ls_wR_factor_ref 0.1737
_reflns_number_gt 6194
_reflns_number_total 8776
_reflns_threshold_expression >2sigma(I)
_cod_data_source_file ic4003498_si_002_2.cif
_cod_data_source_block 1
_cod_original_cell_volume 16700(4)
_cod_database_code 4335042

loop_
_symmetry_equiv_pos_as_xyz
'x, y, z'
'-x, -y, z+1/2'
'-x, y, -z+1/2'
'x, -y, -z'
'x+1/2, y+1/2, z'
'-x+1/2, -y+1/2, z+1/2'
'-x+1/2, y+1/2, -z+1/2'
'x+1/2, -y+1/2, -z'

loop_
_atom_site_label
_atom_site_type_symbol
_atom_site_fract_x
_atom_site_fract_y
_atom_site_fract_z
_atom_site_U_iso_or_equiv
_atom_site_adp_type
_atom_site_occupancy
_atom_site_symmetry_multiplicity
_atom_site_calc_flag
_atom_site_refinement_flags
Mn1 Mn 0.11833(4) 0.5000 0.5000 0.0507(5) Uani 1 2 d S
C1 C 0.2518(3) 0.8234(4) 0.3209(2) 0.0583(17) Uani 1 1 d D
C2 C 0.2206(2) 0.8346(6) 0.2928(3) 0.065(3) Uani 1 1 d DU
H2A H 0.2176 0.8990 0.2913 0.078 Uiso 1 1 calc R
C3 C 0.1848(2) 0.7990(7) 0.3172(3) 0.077(3) Uani 1 1 d DU
H3A H 0.1876 0.7417 0.3331 0.092 Uiso 1 1 calc R
H3B H 0.1752 0.8409 0.3408 0.092 Uiso 1 1 calc R
C4 C 0.1650(2) 0.7935(6) 0.2720(3) 0.059(2) Uani 1 1 d DU
N2 N 0.13664(17) 0.7352(5) 0.2756(3) 0.0608(19) Uani 1 1 d DU
C7 C 0.1052(2) 0.7763(7) 0.2623(3) 0.064(2) Uani 1 1 d U
N3 N 0.11370(16) 0.8648(5) 0.2517(2) 0.0564(17) Uani 1 1 d U
C6 C 0.1488(2) 0.8848(6) 0.2568(3) 0.054(2) Uani 1 1 d U
C5 C 0.18924(16) 0.7818(4) 0.2277(3) 0.0311(17) Uani 1 1 d DU
H5A H 0.1899 0.7202 0.2175 0.037 Uiso 1 1 calc R
H5B H 0.1815 0.8172 0.1996 0.037 Uiso 1 1 calc R
C8 C 0.13810(19) 0.6478(5) 0.2804(3) 0.050(2) Uani 1 1 d DU
H8A H 0.1599 0.6273 0.2672 0.060 Uiso 1 1 calc R
H8B H 0.1200 0.6217 0.2603 0.060 Uiso 1 1 calc R
N11 N 0.12610(10) 0.5520(3) 0.42971(12) 0.0345(13) Uani 1 1 d GU
C12 C 0.14911(10) 0.5126(2) 0.39838(16) 0.0402(17) Uani 1 1 d GU
C13 C 0.15321(11) 0.5437(3) 0.35101(15) 0.0444(18) Uani 1 1 d GU
H13A H 0.1689 0.5169 0.3296 0.053 Uiso 1 1 calc R
C14 C 0.13430(12) 0.6141(3) 0.33496(12) 0.0460(18) Uani 1 1 d GDU
C15 C 0.11129(11) 0.6535(3) 0.36629(16) 0.0428(18) Uani 1 1 d GU
H15A H 0.0984 0.7016 0.3553 0.051 Uiso 1 1 calc R
C16 C 0.10719(10) 0.6224(3) 0.41366(14) 0.0406(17) Uani 1 1 d GU
N21 N 0.15569(10) 0.4126(3) 0.46181(17) 0.0489(16) Uani 1 1 d GU
C22 C 0.16479(11) 0.4357(2) 0.41445(17) 0.0377(17) Uani 1 1 d GU
C23 C 0.18836(13) 0.3865(3) 0.38902(14) 0.0546(19) Uani 1 1 d GU
H23A H 0.1946 0.4023 0.3567 0.066 Uiso 1 1 calc R
C24 C 0.20283(12) 0.3141(3) 0.41094(19) 0.068(2) Uani 1 1 d GU
H24A H 0.2189 0.2805 0.3936 0.082 Uiso 1 1 calc R
C25 C 0.19373(13) 0.2910(3) 0.45829(19) 0.075(2) Uani 1 1 d GU
H25A H 0.2036 0.2415 0.4733 0.090 Uiso 1 1 calc R
C26 C 0.17016(14) 0.3402(3) 0.48373(14) 0.073(2) Uani 1 1 d GU
H26A H 0.1639 0.3244 0.5161 0.088 Uiso 1 1 calc R
N31 N 0.08211(11) 0.6069(3) 0.48710(19) 0.062(2) Uani 1 1 d G
C32 C 0.08767(13) 0.6596(4) 0.44660(18) 0.062(2) Uani 1 1 d G
C33 C 0.06876(18) 0.7347(4) 0.4403(2) 0.101(4) Uani 1 1 d G
H33A H 0.0726 0.7707 0.4126 0.121 Uiso 1 1 calc R
C34 C 0.04430(17) 0.7571(4) 0.4744(3) 0.138(6) Uani 1 1 d G
H34A H 0.0314 0.8085 0.4701 0.166 Uiso 1 1 calc R
C35 C 0.03874(15) 0.7045(5) 0.5149(2) 0.119(5) Uani 1 1 d G
H35A H 0.0220 0.7198 0.5383 0.143 Uiso 1 1 calc R
C36 C 0.05765(15) 0.6294(4) 0.52126(17) 0.092(4) Uani 1 1 d G
H36A H 0.0539 0.5934 0.5489 0.111 Uiso 1 1 calc R
C71 C 0.08922(15) 0.9336(5) 0.2465(4) 0.118(5) Uani 1 1 d GU
C72 C 0.0753(2) 0.9799(7) 0.2851(3) 0.148(6) Uani 1 1 d GU
H72A H 0.0823 0.9684 0.3177 0.178 Uiso 1 1 calc R
C73 C 0.0510(2) 1.0430(6) 0.2761(4) 0.187(7) Uani 1 1 d GU
H73A H 0.0415 1.0747 0.3025 0.225 Uiso 1 1 calc R
C74 C 0.04070(18) 1.0598(5) 0.2284(5) 0.220(9) Uani 1 1 d GU
H74A H 0.0241 1.1029 0.2223 0.264 Uiso 1 1 calc R
C75 C 0.0546(2) 1.0135(7) 0.1898(4) 0.219(9) Uani 1 1 d GU
H75A H 0.0476 1.0250 0.1572 0.263 Uiso 1 1 calc R
C76 C 0.0789(2) 0.9504(6) 0.1988(4) 0.159(6) Uani 1 1 d GU
H76A H 0.0884 0.9187 0.1724 0.191 Uiso 1 1 calc R
O1 O 0.25156(15) 0.8135(3) 0.36629(15) 0.0645(12) Uani 1 1 d D
O2 O 0.16098(14) 0.9536(4) 0.2588(3) 0.077(2) Uani 1 1 d .
O3 O 0.07936(16) 0.7423(4) 0.2572(2) 0.085(2) Uani 1 1 d .
N1 N 0.22086(17) 0.8085(4) 0.2428(2) 0.0526(18) Uani 1 1 d DU
Mn1' Mn 0.38223(4) 0.5000 0.5000 0.0614(6) Uani 1 2 d S
C1' C 0.2498(3) 0.7919(3) 0.2181(2) 0.0468(14) Uani 1 1 d DU
C2' C 0.2801(2) 0.8202(6) 0.2427(3) 0.053(2) Uani 1 1 d DU
H2'A H 0.2850 0.8804 0.2310 0.064 Uiso 1 1 calc R
C3' C 0.31265(18) 0.7603(6) 0.2276(3) 0.061(2) Uani 1 1 d DU
H3'A H 0.3080 0.6974 0.2307 0.073 Uiso 1 1 calc R
H3'B H 0.3212 0.7735 0.1944 0.073 Uiso 1 1 calc R
C4' C 0.33687(17) 0.7956(5) 0.2696(3) 0.0425(19) Uani 1 1 d DU
N2' N 0.36546(18) 0.7399(4) 0.2742(2) 0.0487(19) Uani 1 1 d D
C7' C 0.3917(3) 0.7839(8) 0.2667(3) 0.078(3) Uani 1 1 d D
N3' N 0.3857(2) 0.8674(6) 0.2606(3) 0.071(2) Uani 1 1 d D
C6' C 0.3538(3) 0.8828(6) 0.2635(3) 0.050(2) Uani 1 1 d D
C5' C 0.31096(15) 0.7966(5) 0.3141(2) 0.0298(16) Uani 1 1 d DU
H5'A H 0.3090 0.7379 0.3285 0.036 Uiso 1 1 calc R
H5'B H 0.3188 0.8371 0.3398 0.036 Uiso 1 1 calc R
C8' C 0.3638(2) 0.6424(5) 0.2824(3) 0.062(3) Uani 1 1 d .
H8'A H 0.3424 0.6203 0.2684 0.075 Uiso 1 1 calc R
H8'B H 0.3826 0.6147 0.2645 0.075 Uiso 1 1 calc R
N11' N 0.37549(12) 0.5510(4) 0.42466(13) 0.0557(17) Uani 1 1 d GU
C12' C 0.35266(12) 0.5116(3) 0.39309(17) 0.0518(19) Uani 1 1 d GU
C13' C 0.34767(12) 0.5451(3) 0.34642(16) 0.054(2) Uani 1 1 d GU
H13B H 0.3321 0.5182 0.3248 0.065 Uiso 1 1 calc R
C14' C 0.36553(13) 0.6180(4) 0.33132(14) 0.051(2) Uani 1 1 d GU
C15' C 0.38836(12) 0.6574(3) 0.3629(2) 0.063(2) Uani 1 1 d GU
H15B H 0.4006 0.7071 0.3526 0.076 Uiso 1 1 calc R
C16' C 0.39334(11) 0.6239(4) 0.40956(18) 0.067(2) Uani 1 1 d GU
N21' N 0.34720(12) 0.4146(4) 0.4615(2) 0.085(3) Uani 1 1 d G
C22' C 0.33422(15) 0.4465(4) 0.4178(2) 0.074(3) Uani 1 1 d G
C23' C 0.30863(16) 0.4018(5) 0.39381(18) 0.077(3) Uani 1 1 d G
H23B H 0.2998 0.4236 0.3639 0.092 Uiso 1 1 calc R
C24' C 0.29601(16) 0.3253(5) 0.4135(2) 0.136(5) Uani 1 1 d G
H24B H 0.2785 0.2948 0.3972 0.163 Uiso 1 1 calc R
C25' C 0.30898(19) 0.2934(4) 0.4572(3) 0.133(5) Uani 1 1 d G
H25B H 0.3004 0.2411 0.4707 0.160 Uiso 1 1 calc R
C26' C 0.33457(17) 0.3381(4) 0.48121(18) 0.079(3) Uani 1 1 d G
H26B H 0.3434 0.3163 0.5111 0.095 Uiso 1 1 calc R
N31' N 0.41857(12) 0.6130(3) 0.4941(2) 0.074(2) Uani 1 1 d GU
C32' C 0.41821(12) 0.6530(4) 0.44852(17) 0.068(3) Uani 1 1 d GU
C33' C 0.43572(15) 0.7301(4) 0.44137(18) 0.077(3) Uani 1 1 d GU
H33B H 0.4355 0.7575 0.4102 0.093 Uiso 1 1 calc R
C34' C 0.45359(14) 0.7672(3) 0.4798(2) 0.107(4) Uani 1 1 d GU
H34B H 0.4656 0.8199 0.4749 0.129 Uiso 1 1 calc R
C35' C 0.45395(14) 0.7272(4) 0.5254(2) 0.102(4) Uani 1 1 d GU
H35B H 0.4662 0.7526 0.5517 0.122 Uiso 1 1 calc R
C36' C 0.43644(15) 0.6501(4) 0.53253(15) 0.067(2) Uani 1 1 d GU
H36B H 0.4367 0.6228 0.5637 0.080 Uiso 1 1 calc R
C71' C 0.40886(18) 0.9220(5) 0.2410(4) 0.116(6) Uani 1 1 d G
C72' C 0.4222(2) 0.9750(7) 0.2772(3) 0.146(7) Uani 1 1 d G
H72B H 0.4151 0.9684 0.3102 0.176 Uiso 1 1 calc R
C73' C 0.4460(2) 1.0378(6) 0.2652(4) 0.216(10) Uani 1 1 d G
H73B H 0.4552 1.0740 0.2900 0.259 Uiso 1 1 calc R
C74' C 0.45645(15) 1.0474(5) 0.2170(5) 0.188(11) Uani 1 1 d G
H74B H 0.4727 1.0903 0.2088 0.226 Uiso 1 1 calc R
C75' C 0.4431(2) 0.9944(7) 0.1807(3) 0.171(8) Uani 1 1 d G
H75B H 0.4502 1.0010 0.1477 0.205 Uiso 1 1 calc R
C76' C 0.4193(2) 0.9316(6) 0.1927(3) 0.152(6) Uani 1 1 d G
H76B H 0.4101 0.8954 0.1679 0.182 Uiso 1 1 calc R
O1' O 0.24937(16) 0.7559(3) 0.17773(14) 0.0581(11) Uani 1 1 d D
O2' O 0.33870(15) 0.9519(4) 0.2544(2) 0.0633(18) Uani 1 1 d .
O3' O 0.42425(19) 0.7534(4) 0.2684(2) 0.083(2) Uani 1 1 d .
N1' N 0.28011(18) 0.8232(4) 0.2959(2) 0.0462(16) Uani 1 1 d DU
O11 O 0.2506(2) -0.0077(3) 0.18262(15) 0.0874(14) Uani 1 1 d .
O12 O 0.24969(19) 0.0285(3) 0.26625(16) 0.0945(17) Uani 1 1 d .
O13 O 0.27917(13) 0.1089(3) 0.2100(3) 0.073(2) Uani 1 1 d .
O14 O 0.22020(18) 0.1204(5) 0.2095(3) 0.100(2) Uani 1 1 d .
Cl1 Cl 0.25006(7) 0.06231(9) 0.21624(5) 0.0533(4) Uani 1 1 d .
O2S O 0.37802(19) 0.8745(5) 0.3792(3) 0.120(2) Uani 1 1 d .
C1S C 0.3738(3) 0.8896(6) 0.4213(4) 0.083(3) Uani 1 1 d .
O1S O 0.3989(2) 0.9473(7) 0.4488(4) 0.194(4) Uani 1 1 d .
C2S C 0.3476(3) 0.8547(10) 0.4572(4) 0.155(5) Uani 1 1 d .
H2S1 H 0.3264 0.8439 0.4400 0.232 Uiso 1 1 calc R
H2S2 H 0.3439 0.8974 0.4833 0.232 Uiso 1 1 calc R
H2S3 H 0.3558 0.8004 0.4716 0.232 Uiso 1 1 calc R

loop_
_atom_site_aniso_label
_atom_site_aniso_U_11
_atom_site_aniso_U_22
_atom_site_aniso_U_33
_atom_site_aniso_U_23
_atom_site_aniso_U_13
_atom_site_aniso_U_12
Mn1 0.0518(11) 0.0689(12) 0.0314(11) -0.0096(10) 0.000 0.000
C1 0.085(5) 0.057(4) 0.033(4) 0.004(3) -0.023(7) -0.017(7)
C2 0.060(5) 0.104(7) 0.031(5) 0.006(5) 0.000(4) -0.016(5)
C3 0.067(6) 0.096(7) 0.068(6) -0.007(6) 0.026(4) 0.021(5)
C4 0.038(4) 0.070(5) 0.069(5) -0.005(4) 0.013(4) 0.019(3)
N2 0.046(4) 0.080(4) 0.056(4) 0.001(4) 0.024(3) 0.009(3)
C7 0.038(4) 0.091(5) 0.064(5) 0.012(5) 0.022(4) 0.002(4)
N3 0.027(3) 0.083(4) 0.058(4) 0.011(4) 0.006(3) 0.005(3)
C6 0.030(4) 0.073(5) 0.059(5) -0.001(4) 0.007(4) 0.015(4)
C5 0.035(4) 0.015(3) 0.043(4) 0.013(3) -0.003(3) 0.000(3)
C8 0.056(5) 0.057(5) 0.036(5) 0.015(4) 0.019(4) -0.007(4)
N11 0.035(3) 0.031(3) 0.037(3) -0.004(3) -0.009(3) 0.000(3)
C12 0.041(4) 0.053(4) 0.026(4) -0.018(3) -0.005(3) -0.002(3)
C13 0.049(4) 0.051(4) 0.033(4) -0.018(4) 0.006(3) 0.002(3)
C14 0.061(5) 0.051(4) 0.026(4) -0.010(3) 0.005(3) -0.003(4)
C15 0.051(4) 0.052(4) 0.025(4) -0.002(3) -0.009(3) 0.013(3)
C16 0.047(4) 0.038(4) 0.036(4) 0.007(3) -0.002(3) 0.005(3)
N21 0.068(4) 0.038(3) 0.041(4) -0.006(3) 0.024(3) -0.004(3)
C22 0.064(4) 0.006(3) 0.043(4) 0.000(3) 0.019(3) -0.003(3)
C23 0.079(5) 0.040(4) 0.046(4) 0.000(3) 0.023(4) 0.001(4)
C24 0.103(5) 0.047(4) 0.054(5) 0.009(4) 0.023(4) 0.027(4)
C25 0.102(5) 0.060(5) 0.063(5) 0.010(4) 0.024(4) 0.026(4)
C26 0.094(5) 0.067(5) 0.059(5) 0.015(4) 0.034(4) 0.000(4)
N31 0.037(4) 0.111(6) 0.038(4) 0.000(4) 0.020(3) -0.001(4)
C32 0.049(5) 0.095(7) 0.042(6) 0.009(5) -0.006(4) 0.018(5)
C33 0.112(9) 0.124(9) 0.066(7) -0.004(7) 0.050(7) 0.044(7)
C34 0.204(14) 0.137(11) 0.073(9) 0.062(8) 0.023(9) 0.006(10)
C35 0.091(7) 0.141(10) 0.125(11) -0.062(9) 0.017(7) 0.076(7)
C36 0.097(7) 0.160(10) 0.019(5) -0.032(6) 0.022(5) 0.007(7)
C71 0.021(6) 0.136(10) 0.197(14) 0.083(10) 0.006(7) -0.001(6)
C72 0.073(8) 0.166(13) 0.206(14) 0.041(11) 0.035(9) 0.048(9)
C73 0.065(8) 0.163(12) 0.33(2) 0.074(14) 0.035(11) 0.039(8)
C74 0.061(9) 0.231(17) 0.37(2) 0.182(17) 0.022(12) 0.025(9)
C75 0.066(9) 0.233(16) 0.36(2) 0.182(16) 0.030(11) 0.061(10)
C76 0.057(8) 0.182(12) 0.239(16) 0.129(12) -0.008(8) -0.013(8)
O1 0.060(3) 0.096(3) 0.037(3) -0.005(2) -0.027(4) -0.019(4)
O2 0.049(4) 0.066(4) 0.115(6) 0.007(4) -0.031(4) -0.008(3)
O3 0.033(4) 0.128(6) 0.093(5) 0.043(4) 0.018(3) -0.009(4)
N1 0.046(4) 0.063(4) 0.048(4) -0.011(4) 0.011(4) 0.007(3)
Mn1' 0.0494(11) 0.1029(15) 0.0318(12) 0.0212(12) 0.000 0.000
C1' 0.052(4) 0.056(3) 0.033(4) 0.019(3) 0.005(6) 0.005(5)
C2' 0.044(4) 0.089(5) 0.027(4) 0.018(4) 0.012(4) 0.007(4)
C3' 0.051(4) 0.108(5) 0.024(4) 0.007(4) -0.006(3) 0.010(4)
C4' 0.038(4) 0.074(5) 0.015(4) 0.013(4) -0.005(3) 0.008(4)
N2' 0.049(5) 0.061(5) 0.036(4) 0.022(4) 0.023(3) -0.005(4)
C7' 0.117(11) 0.104(9) 0.013(5) 0.019(5) 0.008(5) -0.001(9)
N3' 0.072(6) 0.068(6) 0.072(6) 0.054(4) -0.012(4) -0.037(5)
C6' 0.061(7) 0.070(6) 0.018(4) 0.017(4) -0.006(4) -0.006(6)
C5' 0.027(4) 0.057(4) 0.005(3) 0.006(3) 0.004(3) 0.002(3)
C8' 0.073(6) 0.053(6) 0.061(7) 0.012(5) 0.011(5) 0.009(5)
N11' 0.053(4) 0.103(5) 0.012(3) 0.005(3) -0.001(3) 0.019(4)
C12' 0.056(4) 0.077(5) 0.022(4) 0.020(4) 0.002(3) 0.022(4)
C13' 0.062(4) 0.073(5) 0.028(4) 0.012(4) 0.006(3) 0.019(4)
C14' 0.046(4) 0.071(5) 0.036(4) 0.023(4) 0.007(3) 0.022(4)
C15' 0.046(4) 0.095(5) 0.048(5) 0.017(4) 0.002(4) 0.015(4)
C16' 0.058(5) 0.103(5) 0.041(4) 0.006(4) -0.006(4) 0.009(4)
N21' 0.079(5) 0.143(8) 0.033(5) 0.026(5) 0.025(4) 0.009(5)
C22' 0.062(6) 0.133(8) 0.026(5) -0.016(6) 0.027(4) -0.015(6)
C23' 0.103(7) 0.099(7) 0.027(5) 0.005(5) 0.000(5) -0.038(6)
C24' 0.143(10) 0.218(14) 0.047(7) 0.017(8) -0.022(7) -0.102(10)
C25' 0.204(13) 0.140(10) 0.056(8) 0.031(7) -0.052(8) -0.091(10)
C26' 0.125(8) 0.082(7) 0.030(5) 0.012(5) 0.015(5) -0.031(6)
N31' 0.085(5) 0.095(5) 0.042(4) 0.015(4) -0.001(4) -0.028(4)
C32' 0.036(5) 0.100(7) 0.068(6) 0.025(5) -0.030(4) -0.003(4)
C33' 0.070(6) 0.114(8) 0.048(5) 0.046(6) -0.012(5) -0.023(5)
C34' 0.073(6) 0.168(10) 0.081(7) 0.032(7) -0.039(6) -0.065(7)
C35' 0.122(8) 0.141(9) 0.043(5) 0.003(6) -0.003(5) -0.050(7)
C36' 0.061(5) 0.099(6) 0.040(5) -0.009(5) -0.009(4) -0.008(5)
C71' 0.132(12) 0.071(8) 0.146(13) 0.020(9) -0.094(11) 0.020(8)
C72' 0.062(7) 0.149(13) 0.228(17) 0.149(13) -0.007(9) -0.013(8)
C73' 0.160(18) 0.21(2) 0.28(3) 0.068(18) -0.117(17) -0.001(15)
C74' 0.036(7) 0.111(10) 0.42(3) 0.123(16) -0.047(13) 0.000(7)
C75' 0.041(7) 0.211(15) 0.260(18) 0.152(15) 0.068(10) 0.016(9)
C76' 0.094(9) 0.233(15) 0.129(11) 0.135(11) 0.062(8) 0.054(10)
O1' 0.057(2) 0.089(3) 0.028(2) 0.011(2) 0.013(4) -0.021(4)
O2' 0.078(4) 0.052(4) 0.061(4) 0.027(3) -0.025(3) -0.009(3)
O3' 0.086(5) 0.109(5) 0.053(4) 0.033(4) 0.000(3) 0.009(4)
N1' 0.043(4) 0.068(4) 0.027(4) 0.001(3) 0.005(3) -0.010(3)
O11 0.142(4) 0.067(3) 0.053(3) -0.019(2) 0.010(5) 0.005(6)
O12 0.118(4) 0.102(4) 0.063(3) 0.025(3) -0.038(5) -0.052(5)
O13 0.039(3) 0.044(3) 0.137(6) 0.007(4) 0.020(4) -0.014(3)
O14 0.102(5) 0.122(5) 0.078(5) -0.015(5) -0.007(4) 0.013(5)
Cl1 0.0594(10) 0.0517(9) 0.0487(10) -0.0025(8) 0.0006(16) 0.0047(17)
O2S 0.145(6) 0.122(6) 0.094(6) -0.007(5) 0.001(5) -0.002(5)
C1S 0.101(7) 0.081(6) 0.067(7) 0.007(6) -0.029(6) -0.004(6)
O1S 0.189(9) 0.235(11) 0.159(9) 0.011(8) -0.048(7) 0.028(8)
C2S 0.109(8) 0.267(17) 0.088(9) -0.004(10) -0.026(7) -0.004(10)

loop_
_atom_type_symbol
_atom_type_description
_atom_type_scat_dispersion_real
_atom_type_scat_dispersion_imag
_atom_type_scat_source
C C 0.0033 0.0016 'International Tables Vol C Tables 4.2.6.8 and 6.1.1.4'
H H 0.0000 0.0000 'International Tables Vol C Tables 4.2.6.8 and 6.1.1.4'
N N 0.0061 0.0033 'International Tables Vol C Tables 4.2.6.8 and 6.1.1.4'
O O 0.0106 0.0060 'International Tables Vol C Tables 4.2.6.8 and 6.1.1.4'
Cl Cl 0.1484 0.1585 'International Tables Vol C Tables 4.2.6.8 and 6.1.1.4'
Mn Mn 0.3368 0.7283 'International Tables Vol C Tables 4.2.6.8 and 6.1.1.4'

loop_
_geom_angle_atom_site_label_1
_geom_angle_atom_site_label_2
_geom_angle_atom_site_label_3
_geom_angle
_geom_angle_site_symmetry_1
_geom_angle_site_symmetry_3
N11 Mn1 N11 163.2(2) 4_566 .
N11 Mn1 N31 70.50(17) 4_566 4_566
N11 Mn1 N31 121.58(18) . 4_566
N11 Mn1 N31 121.58(18) 4_566 .
N11 Mn1 N31 70.51(17) . .
N31 Mn1 N31 99.1(3) 4_566 .
N11 Mn1 N21 95.67(17) 4_566 .
N11 Mn1 N21 73.07(17) . .
N31 Mn1 N21 93.15(18) 4_566 .
N31 Mn1 N21 142.74(19) . .
N11 Mn1 N21 73.08(17) 4_566 4_566
N11 Mn1 N21 95.67(18) . 4_566
N31 Mn1 N21 142.74(19) 4_566 4_566
N31 Mn1 N21 93.16(18) . 4_566
N21 Mn1 N21 98.0(2) . 4_566
O1 C1 N1' 121.5(9) . .
O1 C1 C2 121.8(10) . .
N1' C1 C2 116.7(5) . .
N1 C2 C1 117.6(7) . .
N1 C2 C3 107.3(7) . .
C1 C2 C3 118.2(7) . .
C4 C3 C2 98.0(7) . .
N2 C4 C3 113.4(8) . .
N2 C4 C5 117.6(7) . .
C3 C4 C5 109.2(6) . .
N2 C4 C6 104.7(6) . .
C3 C4 C6 112.4(8) . .
C5 C4 C6 98.5(7) . .
C8 N2 C4 126.4(7) . .
C8 N2 C7 119.8(8) . .
C4 N2 C7 112.4(7) . .
O3 C7 N3 127.8(9) . .
O3 C7 N2 126.4(9) . .
N3 C7 N2 105.4(8) . .
C6 N3 C7 114.4(7) . .
C6 N3 C71 120.3(7) . .
C7 N3 C71 124.1(6) . .
O2 C6 N3 127.0(8) . .
O2 C6 C4 128.4(8) . .
N3 C6 C4 103.0(7) . .
N1 C5 C4 107.2(6) . .
N2 C8 C14 114.3(6) . .
C12 N11 C16 120.0 . .
C12 N11 Mn1 119.5(2) . .
C16 N11 Mn1 120.4(2) . .
N11 C12 C13 120.0 . .
N11 C12 C22 117.7(4) . .
C13 C12 C22 121.9(4) . .
C12 C13 C14 120.0 . .
C15 C14 C13 120.0 . .
C15 C14 C8 119.9(4) . .
C13 C14 C8 120.1(4) . .
C14 C15 C16 120.0 . .
C32 C16 C15 123.7(4) . .
C32 C16 N11 116.2(4) . .
C15 C16 N11 120.0 . .
C22 N21 C26 120.0 . .
C22 N21 Mn1 116.6(3) . .
C26 N21 Mn1 123.4(3) . .
N21 C22 C23 120.0 . .
N21 C22 C12 113.1(4) . .
C23 C22 C12 126.9(4) . .
C24 C23 C22 120.0 . .
C23 C24 C25 120.0 . .
C24 C25 C26 120.0 . .
C25 C26 N21 120.0 . .
C32 N31 C36 120.0 . .
C32 N31 Mn1 117.3(3) . .
C36 N31 Mn1 122.1(3) . .
C16 C32 N31 112.5(5) . .
C16 C32 C33 126.4(5) . .
N31 C32 C33 120.0 . .
C34 C33 C32 120.0 . .
C33 C34 C35 120.0 . .
C36 C35 C34 120.0 . .
C35 C36 N31 120.0 . .
C72 C71 C76 120.0 . .
C72 C71 N3 124.7(8) . .
C76 C71 N3 115.2(8) . .
C71 C72 C73 120.0 . .
C74 C73 C72 120.0 . .
C73 C74 C75 120.0 . .
C76 C75 C74 120.0 . .
C75 C76 C71 120.0 . .
C1' N1 C5 124.3(7) . .
C1' N1 C2 122.4(7) . .
C5 N1 C2 111.4(6) . .
N21' Mn1' N21' 101.0(3) 4_566 .
N21' Mn1' N11' 99.0(2) 4_566 .
N21' Mn1' N11' 71.9(2) . .
N21' Mn1' N11' 71.9(2) 4_566 4_566
N21' Mn1' N11' 99.0(2) . 4_566
N11' Mn1' N11' 166.2(3) . 4_566
N21' Mn1' N31' 88.6(2) 4_566 .
N21' Mn1' N31' 146.4(2) . .
N11' Mn1' N31' 74.8(2) . .
N11' Mn1' N31' 114.50(19) 4_566 .
N21' Mn1' N31' 146.4(2) 4_566 4_566
N21' Mn1' N31' 88.6(2) . 4_566
N11' Mn1' N31' 114.50(19) . 4_566
N11' Mn1' N31' 74.8(2) 4_566 4_566
N31' Mn1' N31' 101.0(3) . 4_566
O1' C1' N1 121.2(9) . .
O1' C1' C2' 124.2(8) . .
N1 C1' C2' 114.6(5) . .
C1' C2' N1' 118.3(6) . .
C1' C2' C3' 111.6(7) . .
N1' C2' C3' 105.6(6) . .
C4' C3' C2' 95.8(6) . .
N2' C4' C6' 101.1(6) . .
N2' C4' C5' 116.8(6) . .
C6' C4' C5' 111.2(7) . .
N2' C4' C3' 109.7(7) . .
C6' C4' C3' 119.5(7) . .
C5' C4' C3' 99.4(5) . .
C7' N2' C4' 108.5(8) . .
C7' N2' C8' 126.4(8) . .
C4' N2' C8' 124.9(7) . .
N2' C7' N3' 113.5(11) . .
N2' C7' O3' 125.9(10) . .
N3' C7' O3' 120.4(11) . .
C6' N3' C7' 110.4(9) . .
C6' N3' C71' 125.0(8) . .
C7' N3' C71' 122.3(10) . .
O2' C6' N3' 128.1(9) . .
O2' C6' C4' 124.6(9) . .
N3' C6' C4' 106.1(8) . .
N1' C5' C4' 107.5(5) . .
C14' C8' N2' 114.1(7) . .
C12' N11' C16' 120.0 . .
C12' N11' Mn1' 120.0(3) . .
C16' N11' Mn1' 120.0(3) . .
C13' C12' N11' 120.0 . .
C13' C12' C22' 128.9(4) . .
N11' C12' C22' 110.5(4) . .
C12' C13' C14' 120.0 . .
C8' C14' C15' 120.7(5) . .
C8' C14' C13' 118.6(5) . .
C15' C14' C13' 120.0 . .
C14' C15' C16' 120.0 . .
C15' C16' N11' 120.0 . .
C15' C16' C32' 128.7(4) . .
N11' C16' C32' 111.2(4) . .
C22' N21' C26' 120.0 . .
C22' N21' Mn1' 115.9(4) . .
C26' N21' Mn1' 123.6(4) . .
C23' C22' N21' 120.0 . .
C23' C22' C12' 120.3(5) . .
N21' C22' C12' 118.0(5) . .
C22' C23' C24' 120.0 . .
C25' C24' C23' 120.0 . .
C26' C25' C24' 120.0 . .
C25' C26' N21' 120.0 . .
C32' N31' C36' 120.0 . .
C32' N31' Mn1' 113.5(3) . .
C36' N31' Mn1' 125.9(3) . .
C33' C32' N31' 120.0 . .
C33' C32' C16' 118.6(4) . .
N31' C32' C16' 120.2(4) . .
C32' C33' C34' 120.0 . .
C35' C34' C33' 120.0 . .
C34' C35' C36' 120.0 . .
C35' C36' N31' 120.0 . .
N3' C71' C72' 109.9(8) . .
N3' C71' C76' 130.0(8) . .
C72' C71' C76' 120.0 . .
C73' C72' C71' 120.0 . .
C72' C73' C74' 120.0 . .
C75' C74' C73' 120.0 . .
C74' C75' C76' 120.0 . .
C75' C76' C71' 120.0 . .
C1 N1' C5' 124.8(6) . .
C1 N1' C2' 121.3(6) . .
C5' N1' C2' 110.4(6) . .
O13 Cl1 O11 107.9(4) . .
O13 Cl1 O12 108.1(4) . .
O11 Cl1 O12 109.5(3) . .
O13 Cl1 O14 109.7(3) . .
O11 Cl1 O14 112.8(4) . .
O12 Cl1 O14 108.7(4) . .
O2S C1S C2S 130.7(10) . .
O2S C1S O1S 119.9(10) . .
C2S C1S O1S 109.3(10) . .

loop_
_geom_bond_atom_site_label_1
_geom_bond_atom_site_label_2
_geom_bond_distance
_geom_bond_site_symmetry_2
Mn1 N11 2.104(3) 4_566
Mn1 N11 2.104(3) .
Mn1 N31 2.214(5) 4_566
Mn1 N31 2.214(5) .
Mn1 N21 2.258(3) .
Mn1 N21 2.258(3) 4_566
C1 O1 1.250(7) .
C1 N1' 1.313(10) .
C1 C2 1.465(11) .
C2 N1 1.426(9) .
C2 C3 1.661(10) .
C3 C4 1.469(11) .
C4 N2 1.441(10) .
C4 C5 1.556(10) .
C4 C6 1.601(12) .
N2 C8 1.354(7) .
N2 C7 1.444(11) .
C7 O3 1.160(10) .
C7 N3 1.434(11) .
N3 C6 1.433(11) .
N3 C71 1.444(9) .
C6 O2 1.166(10) .
C5 N1 1.382(8) .
C8 C14 1.587(6) .
N11 C12 1.3900 .
N11 C16 1.3900 .
C12 C13 1.3900 .
C12 C22 1.409(5) .
C13 C14 1.3900 .
C14 C15 1.3900 .
C15 C16 1.3900 .
C16 C32 1.319(5) .
N21 C22 1.3900 .
N21 C26 1.3900 .
C22 C23 1.3900 .
C23 C24 1.3900 .
C24 C25 1.3900 .
C25 C26 1.3900 .
N31 C32 1.3900 .
N31 C36 1.3900 .
C32 C33 1.3900 .
C33 C34 1.3900 .
C34 C35 1.3900 .
C35 C36 1.3900 .
C71 C72 1.3900 .
C71 C76 1.3900 .
C72 C73 1.3900 .
C73 C74 1.3900 .
C74 C75 1.3900 .
C75 C76 1.3900 .
N1 C1' 1.355(9) .
Mn1' N21' 2.184(5) 4_566
Mn1' N21' 2.184(5) .
Mn1' N11' 2.220(3) .
Mn1' N11' 2.220(3) 4_566
Mn1' N31' 2.266(4) .
Mn1' N31' 2.266(4) 4_566
C1' O1' 1.235(6) .
C1' C2' 1.444(10) .
C2' N1' 1.456(9) .
C2' C3' 1.639(10) .
C3' C4' 1.592(10) .
C4' N2' 1.427(9) .
C4' C6' 1.513(11) .
C4' C5' 1.591(8) .
N2' C7' 1.258(11) .
N2' C8' 1.520(10) .
C7' N3' 1.319(11) .
C7' O3' 1.375(12) .
N3' C6' 1.289(10) .
N3' C71' 1.356(9) .
C6' O2' 1.246(10) .
C5' N1' 1.381(8) .
C8' C14' 1.390(9) .
N11' C12' 1.3900 .
N11' C16' 1.3900 .
C12' C13' 1.3900 .
C12' C22' 1.413(6) .
C13' C14' 1.3900 .
C14' C15' 1.3900 .
C15' C16' 1.3900 .
C16' C32' 1.519(5) .
N21' C22' 1.3900 .
N21' C26' 1.3900 .
C22' C23' 1.3900 .
C23' C24' 1.3900 .
C24' C25' 1.3900 .
C25' C26' 1.3900 .
N31' C32' 1.3900 .
N31' C36' 1.3900 .
C32' C33' 1.3900 .
C33' C34' 1.3900 .
C34' C35' 1.3900 .
C35' C36' 1.3900 .
C71' C72' 1.3900 .
C71' C76' 1.3900 .
C72' C73' 1.3900 .
C73' C74' 1.3900 .
C74' C75' 1.3900 .
C75' C76' 1.3900 .
O11 Cl1 1.417(4) .
O12 Cl1 1.463(4) .
O13 Cl1 1.370(5) .
O14 Cl1 1.496(7) .
O2S C1S 1.185(11) .
C1S C2S 1.526(14) .
C1S O1S 1.532(13) .

loop_
_platon_squeeze_void_nr
_platon_squeeze_void_average_x
_platon_squeeze_void_average_y
_platon_squeeze_void_average_z
_platon_squeeze_void_volume
_platon_squeeze_void_count_electrons
_platon_squeeze_void_content
1 -0.072 0.029 -0.018 7145 2663 ' '
